data_7719701
loop_
_publ_author_name
'Ibbott, Alexandra R.'
'Horton, Peter N.'
'Coles, Simon J.'
'Pope, Simon J. A.'

_publ_section_title
;
 Combined colourimetric and turn-on luminescence from a redox-switchable
 2-aza-anthraquinone bridged dimetallic assembly.
;
_journal_issue 43
_journal_name_full 'Dalton transactions (Cambridge, England : 2003)'
_journal_page_first 15986
_journal_page_last 15990
_journal_paper_doi 10.1039/d5dt02287h
_journal_volume 54
_journal_year 2025
_chemical_formula_moiety 'C25 H17 N3 O2'
_chemical_formula_sum 'C25 H17 N3 O2'
_chemical_formula_weight 391.41
_space_group_crystal_system monoclinic
_space_group_IT_number 14
_space_group_name_Hall '-P 2ybc'
_space_group_name_H-M_alt 'P 1 21/c 1'
_atom_sites_solution_hydrogens mixed
_atom_sites_solution_primary dual
_audit_creation_date 2023-06-01
_audit_creation_method
;
Olex2 1.5-alpha
(compiled 2023.03.06 svn.rbb2c1857 for OlexSys, GUI svn.r6748)
;
_audit_update_record
;
2023-07-12 deposited with the CCDC.	2025-10-21 downloaded from the CCDC.
;
_cell_angle_alpha 90
_cell_angle_beta 108.862(2)
_cell_angle_gamma 90
_cell_formula_units_Z 4
_cell_length_a 12.6625(2)
_cell_length_b 8.71790(10)
_cell_length_c 17.5626(3)
_cell_measurement_reflns_used 12019
_cell_measurement_temperature 100(2)
_cell_measurement_theta_max 76.6990
_cell_measurement_theta_min 3.6510
_cell_volume 1834.63(5)
_computing_cell_refinement 'CrysAlisPro 1.171.42.90a (Rigaku OD, 2023)'
_computing_data_collection 'CrysAlisPro 1.171.42.90a (Rigaku OD, 2023)'
_computing_data_reduction 'CrysAlisPro 1.171.42.90a (Rigaku OD, 2023)'
_computing_molecular_graphics 'Olex2 1.5-alpha (Dolomanov et al., 2009)'
_computing_publication_material 'Olex2 1.5-alpha (Dolomanov et al., 2009)'
_computing_structure_refinement 'SHELXL 2018/3 (Sheldrick, 2015)'
_computing_structure_solution 'SHELXT 2018/2 (Sheldrick, 2018)'
_diffrn_ambient_environment N~2~
_diffrn_ambient_temperature 100(2)
_diffrn_detector 'hybrid pixel array detector'
_diffrn_detector_area_resol_mean 10
_diffrn_detector_dtime 0.000
_diffrn_detector_type 'Rigaku, HyPix 6000HE'
_diffrn_measured_fraction_theta_full 1.000
_diffrn_measured_fraction_theta_max 0.962
_diffrn_measurement_details
;
List of Runs (angles in degrees, time in seconds):

  # Type    Start    End  Width  t~exp~   \w     \q     \k     \f   Frames
#--------------------------------------------------------------------------
  1  \w    -46.00  28.00   0.50    5.00    --  -45.30  55.00  22.00  148
  2  \w    -27.00  38.00   0.50    5.00    --   45.30 -55.00-120.00  130
  3  \w   -170.00 -86.00   0.50   25.00    --  -97.00 -55.00-120.00  168
  4  \w     99.00 175.00   0.50   25.00    --  109.75  55.00  22.00  152
  5  \w    -88.00 -16.00   0.50    5.00    --  -45.30 125.00-180.00  144
  6  \w    -27.00  41.00   0.50    5.00    --   45.30 -57.00 150.00  136
  7  \w    -30.00  15.00   0.50    5.00    --   45.30 -38.00 -60.00   90
  8  \w    -30.00  15.00   0.50    5.00    --   45.30 -38.00  90.00   90
  9  \w    -30.00  15.00   0.50    5.00    --   45.30 -38.00-180.00   90
 10  \w    -79.00 -23.00   0.50   25.00    --  -97.00  77.00   0.00  112
 11  \w    -55.00 -23.00   0.50   25.00    --  -97.00  61.00 -30.00   64
 12  \w   -140.00 -90.00   0.50   25.00    --  -97.00 -15.00  90.00  100
 13  \w    -55.00 -23.00   0.50   25.00    --  -97.00  61.00 150.00   64
 14  \w   -140.00 -90.00   0.50   25.00    --  -97.00 -15.00  60.00  100
 15  \w    -79.00 -23.00   0.50   25.00    --  -97.00  77.00-150.00  112
 16  \w    -55.00 -23.00   0.50   25.00    --  -97.00  61.00 -60.00   64
 17  \w    -55.00 -23.00   0.50   25.00    --  -97.00  61.00-150.00   64
 18  \w   -140.00 -90.00   0.50   25.00    --  -97.00 -15.00 -60.00  100
 19  \w    -79.00 -23.00   0.50   25.00    --  -97.00  77.00 -90.00  112
 20  \w    104.00 132.00   0.50   25.00    --  109.75  15.00 -30.00   56
 21  \w     39.00 100.00   0.50   25.00    --  109.75-125.00-150.00  122
 22  \w     37.00  71.00   0.50   25.00    --  109.75 -77.00 -90.00   68
 23  \w     37.00  71.00   0.50   25.00    --  109.75 -77.00  90.00   68
 24  \w    102.00 175.00   0.50   25.00    --  109.75  45.00 -30.00  146
 25  \w    104.00 132.00   0.50   25.00    --  109.75  15.00-180.00   56
 26  \w     37.00  71.00   0.50   25.00    --  109.75 -77.00  30.00   68
 27  \w     37.00  93.00   0.50   25.00    --  109.75 -95.00 -30.00  112
 28  \w     37.00  71.00   0.50   25.00    --  109.75 -77.00 120.00   68
 29  \w    104.00 132.00   0.50   25.00    --  109.75  15.00 -60.00   56
 30  \w   -120.00 -53.00   0.50    5.00    --  -45.30 -38.00 150.00  134
 31  \w   -120.00 -39.00   0.50    5.00    --  -45.30 -38.00-120.00  162
 32  \w     42.00  68.00   0.50    5.00    --   45.30  38.00-180.00   52
 33  \w    -62.00 -37.00   0.50    5.00    --  -45.30 -56.00  90.33   50
 34  \w    -30.00  -5.00   0.50    5.00    --   45.30 -38.00 120.00   50
 35  \w     73.00 105.00   0.50    5.00    --   45.30  38.00-180.00   64
 36  \w   -110.00 -85.00   0.50   25.00    --  -97.00 -58.00 119.53   50
 37  \w   -111.00 -85.00   0.50   25.00    --  -97.00 -59.00 123.44   52
 38  \w   -165.00-138.00   0.50   25.00    --  -97.00 -57.00-179.27   54
 39  \w   -170.00-145.00   0.50   25.00    --  -97.00 -59.00 123.44   50
 40  \w    -55.00 -30.00   0.50   25.00    --  -97.00  61.00   0.00   50
 41  \w   -157.00-132.00   0.50   25.00    --  -97.00 -77.00 -30.00   50
 42  \w   -151.00-125.00   0.50   25.00    --  -97.00 -50.00 144.98   52
 43  \w   -168.00-126.00   0.50   25.00    --  -97.00 -44.00  60.58   84
 44  \w   -118.00 -89.00   0.50   25.00    --  -97.00 -44.00  60.58   58
 45  \w   -166.00-141.00   0.50   25.00    --  -97.00 -59.00 142.07   50
 46  \w   -115.00 -89.00   0.50   25.00    --  -97.00 -44.00   0.64   52
 47  \w   -110.00 -85.00   0.50   25.00    --  -97.00 -58.00 133.22   50
 48  \w   -114.00 -88.00   0.50   25.00    --  -97.00 -49.00 118.90   52
 49  \w   -168.00-139.00   0.50   25.00    --  -97.00 -61.00 -54.36   58
;
_diffrn_measurement_device 'four-circle diffractometer'
_diffrn_measurement_device_details 'Rigaku, UG2 \k goniometer'
_diffrn_measurement_device_type
'Rigaku 007HF diffractometer with HF Varimax confocal mirrors, an UG2 goniometer and HyPix 6000HE detector'
_diffrn_measurement_method 'profile data from \w-scans'
_diffrn_measurement_specimen_support 'MiTeGen loops'
_diffrn_orient_matrix_type 'CrysAlisPro convention (1999,Acta A55,543-557)'
_diffrn_orient_matrix_UB_11 0.0662870000
_diffrn_orient_matrix_UB_12 -0.0770140000
_diffrn_orient_matrix_UB_13 0.0801993000
_diffrn_orient_matrix_UB_21 0.1054829000
_diffrn_orient_matrix_UB_22 0.0883894000
_diffrn_orient_matrix_UB_23 0.0002245000
_diffrn_orient_matrix_UB_31 -0.0319008000
_diffrn_orient_matrix_UB_32 0.1321693000
_diffrn_orient_matrix_UB_33 0.0464916000
_diffrn_radiation_collimation 'HF Varimax focusing mirrors'
_diffrn_radiation_monochromator mirror
_diffrn_radiation_probe x-ray
_diffrn_radiation_type 'Cu K\a'
_diffrn_radiation_wavelength 1.54178
_diffrn_reflns_av_R_equivalents 0.0305
_diffrn_reflns_av_unetI/netI 0.0192
_diffrn_reflns_Laue_measured_fraction_full 1.000
_diffrn_reflns_Laue_measured_fraction_max 0.962
_diffrn_reflns_limit_h_max 15
_diffrn_reflns_limit_h_min -15
_diffrn_reflns_limit_k_max 10
_diffrn_reflns_limit_k_min -10
_diffrn_reflns_limit_l_max 21
_diffrn_reflns_limit_l_min -21
_diffrn_reflns_number 24435
_diffrn_reflns_point_group_measured_fraction_full 1.000
_diffrn_reflns_point_group_measured_fraction_max 0.962
_diffrn_reflns_theta_full 67.679
_diffrn_reflns_theta_max 76.406
_diffrn_reflns_theta_min 3.689
_diffrn_source 'Rotating anode'
_diffrn_source_current 30.0
_diffrn_source_power 1.2
_diffrn_source_target Cu
_diffrn_source_type 'Rigaku 007 HF'
_diffrn_source_voltage 40.0
_exptl_absorpt_coefficient_mu 0.738
_exptl_absorpt_correction_T_max 1.00000
_exptl_absorpt_correction_T_min 0.70911
_exptl_absorpt_correction_type multi-scan
_exptl_absorpt_process_details
;
CrysAlisPro 1.171.42.90a (Rigaku Oxford Diffraction, 2023)
Empirical absorption correction using spherical harmonics,
implemented in SCALE3 ABSPACK scaling algorithm.
;
_exptl_crystal_colour 'dark blue'
_exptl_crystal_colour_modifier dark
_exptl_crystal_colour_primary blue
_exptl_crystal_density_diffrn 1.417
_exptl_crystal_description plate
_exptl_crystal_F_000 816
_exptl_crystal_recrystallization_method
'The material was recrystallised from a mixture of diisopropyl ether and chloroform'
_exptl_crystal_size_max 0.09
_exptl_crystal_size_mid 0.045
_exptl_crystal_size_min 0.01
_refine_diff_density_max 0.228
_refine_diff_density_min -0.217
_refine_diff_density_rms 0.048
_refine_ls_extinction_method none
_refine_ls_goodness_of_fit_ref 1.052
_refine_ls_hydrogen_treatment mixed
_refine_ls_matrix_type full
_refine_ls_number_parameters 280
_refine_ls_number_reflns 3702
_refine_ls_number_restraints 0
_refine_ls_restrained_S_all 1.052
_refine_ls_R_factor_all 0.0432
_refine_ls_R_factor_gt 0.0375
_refine_ls_shift/su_max 0.000
_refine_ls_shift/su_mean 0.000
_refine_ls_structure_factor_coef Fsqd
_refine_ls_weighting_details 'w=1/[\s^2^(Fo^2^)+(0.0657P)^2^+0.4632P] where P=(Fo^2^+2Fc^2^)/3'
_refine_ls_weighting_scheme calc
_refine_ls_wR_factor_gt 0.1053
_refine_ls_wR_factor_ref 0.1100
_reflns_Friedel_coverage 0.000
_reflns_number_gt 3207
_reflns_number_total 3702
_reflns_threshold_expression 'I > 2\s(I)'
_cod_data_source_file d5dt02287h2.cif
_cod_data_source_block 58bisanilino2azaanthraquinone
_cod_depositor_comments 'Adding full bibliography for 7719700--7719701.cif.'
_cod_database_code 7719701
_shelx_shelxl_version_number 2018/3
_chemical_oxdiff_formula 'C25 H17 N3 O2'
_chemical_oxdiff_usercomment AI-AQ
_shelx_space_group_comment
;
The symmetry employed for this shelxl refinement is uniquely defined
by the following loop, which should always be used as a source of
symmetry information in preference to the above space-group names.
They are only intended as comments.
;
_olex2_refinement_description
;
1. Fixed Uiso
 At 1.2 times of:
  All C(H) groups, All C(H,H) groups
2. Shared sites
{N1, C1B}
{N1B, C1}
3. Uiso/Uaniso restraints and constraints
Uanis(N1) = Uanis(C1B)
Uanis(N1B) = Uanis(C1)
4. Others
 Sof(H2B)=Sof(H13A)=Sof(N1B)=Sof(C1B)=Sof(H1B)=1-FVAR(1)
 Sof(H2A)=Sof(H13)=Sof(N1)=Sof(C1)=Sof(H1)=FVAR(1)
5.a Aromatic/amide H refined with riding coordinates:
 C2(H2A), C2(H2B), C7(H7), C8(H8), C13(H13), C13(H13A), C15(H15), C16(H16),
 C17(H17), C18(H18), C19(H19), C21(H21), C22(H22), C23(H23), C24(H24), C25(H25),
  C1(H1), C1B(H1B)
;
_olex2_diffrn_ambient_temperature_device 'Oxford Cryosystems'
_olex2_exptl_crystal_mounting_method 'The crystal was mounted on a MITIGEN holder in oil'
_olex2_submission_original_sample_id AI-AQ
_olex2_submission_special_instructions 'No special instructions were received'
_oxdiff_exptl_absorpt_empirical_details
;
Empirical correction (ABSPACK) includes:
- Absorption correction using spherical harmonics
- Frame scaling
- Detector area scaling
;
_oxdiff_exptl_absorpt_empirical_full_max 1.861
_oxdiff_exptl_absorpt_empirical_full_min 0.653

loop_
_space_group_symop_operation_xyz
'x, y, z'
'-x, y+1/2, -z+1/2'
'-x, -y, -z'
'x, -y-1/2, z-1/2'

loop_
_atom_site_label
_atom_site_type_symbol
_atom_site_fract_x
_atom_site_fract_y
_atom_site_fract_z
_atom_site_U_iso_or_equiv
_atom_site_adp_type
_atom_site_occupancy
_atom_site_site_symmetry_order
_atom_site_calc_flag
_atom_site_refinement_flags_posn
_atom_site_refinement_flags_adp
_atom_site_refinement_flags_occupancy
_atom_site_disorder_assembly
_atom_site_disorder_group
O1 O 0.27372(7) 0.39093(10) 0.53085(5) 0.0281(2) Uani 1 1 d . . . . .
O2 O 0.72636(7) 0.39853(10) 0.63597(5) 0.0278(2) Uani 1 1 d . . . . .
N2 N 0.26858(9) 0.22519(12) 0.40799(6) 0.0242(2) Uani 1 1 d . . . . .
H2 H 0.2390(15) 0.286(2) 0.4358(11) 0.044(5) Uiso 1 1 d . . . . .
N3 N 0.73409(9) 0.23472(12) 0.51551(6) 0.0240(2) Uani 1 1 d . . . . .
H3 H 0.7645(14) 0.297(2) 0.5569(11) 0.037(4) Uiso 1 1 d . . . . .
C2 C 0.38510(12) 0.53926(14) 0.67495(8) 0.0267(3) Uani 1 1 d . . . A 3
H2A H 0.305824 0.539854 0.657279 0.032 Uiso 0.488(14) 1 calc R U P B 1
H2B H 0.305824 0.539854 0.657279 0.032 Uiso 0.512(14) 1 calc R U P B 2
C3 C 0.44144(11) 0.46247(13) 0.62927(7) 0.0231(3) Uani 1 1 d . . . . .
C4 C 0.37759(10) 0.38345(13) 0.55387(7) 0.0226(3) Uani 1 1 d . . . . .
C5 C 0.44030(10) 0.30085(13) 0.51026(7) 0.0207(2) Uani 1 1 d . . . . .
C6 C 0.38206(10) 0.22390(13) 0.43783(7) 0.0212(2) Uani 1 1 d . . . . .
C7 C 0.44530(10) 0.15143(14) 0.39397(7) 0.0221(2) Uani 1 1 d . . . . .
H7 H 0.407057 0.099796 0.345200 0.026 Uiso 1 1 calc R U . . .
C8 C 0.55816(10) 0.15408(14) 0.41977(7) 0.0224(2) Uani 1 1 d . . . . .
H8 H 0.596942 0.104865 0.388447 0.027 Uiso 1 1 calc R U . . .
C9 C 0.62056(10) 0.22877(13) 0.49274(7) 0.0209(2) Uani 1 1 d . . . . .
C10 C 0.56125(10) 0.30333(13) 0.53823(7) 0.0206(2) Uani 1 1 d . . . . .
C11 C 0.62262(10) 0.38722(13) 0.61071(7) 0.0226(3) Uani 1 1 d . . . . .
C12 C 0.55742(11) 0.46404(13) 0.65643(7) 0.0233(3) Uani 1 1 d . . . . .
C13 C 0.61271(12) 0.54138(14) 0.72804(7) 0.0272(3) Uani 1 1 d . . . A 3
H13 H 0.691972 0.543245 0.747354 0.033 Uiso 0.488(14) 1 calc R U P B 1
H13A H 0.691972 0.543245 0.747354 0.033 Uiso 0.512(14) 1 calc R U P B 2
C14 C 0.20154(10) 0.15954(14) 0.33477(7) 0.0226(3) Uani 1 1 d . . . . .
C15 C 0.12105(10) 0.25071(15) 0.28137(8) 0.0260(3) Uani 1 1 d . . . . .
H15 H 0.114226 0.355681 0.293538 0.031 Uiso 1 1 calc R U . . .
C16 C 0.05086(11) 0.18882(16) 0.21051(8) 0.0297(3) Uani 1 1 d . . . . .
H16 H -0.005504 0.250659 0.174907 0.036 Uiso 1 1 calc R U . . .
C17 C 0.06249(11) 0.03681(16) 0.19128(8) 0.0301(3) Uani 1 1 d . . . . .
H17 H 0.016025 -0.004368 0.141678 0.036 Uiso 1 1 calc R U . . .
C18 C 0.14208(11) -0.05488(15) 0.24463(8) 0.0293(3) Uani 1 1 d . . . . .
H18 H 0.149536 -0.159248 0.231672 0.035 Uiso 1 1 calc R U . . .
C19 C 0.21091(11) 0.00494(14) 0.31683(8) 0.0265(3) Uani 1 1 d . . . . .
H19 H 0.264107 -0.058817 0.353869 0.032 Uiso 1 1 calc R U . . .
C20 C 0.80335(10) 0.16956(14) 0.47499(7) 0.0228(3) Uani 1 1 d . . . . .
C21 C 0.79114(11) 0.01805(15) 0.44828(8) 0.0264(3) Uani 1 1 d . . . . .
H21 H 0.735365 -0.045289 0.457398 0.032 Uiso 1 1 calc R U . . .
C22 C 0.86093(11) -0.04011(16) 0.40823(8) 0.0294(3) Uani 1 1 d . . . . .
H22 H 0.850933 -0.142285 0.388373 0.035 Uiso 1 1 calc R U . . .
C23 C 0.94492(11) 0.04990(16) 0.39710(8) 0.0307(3) Uani 1 1 d . . . . .
H23 H 0.991755 0.010352 0.369030 0.037 Uiso 1 1 calc R U . . .
C24 C 0.96001(11) 0.19779(16) 0.42718(8) 0.0314(3) Uani 1 1 d . . . . .
H24 H 1.019640 0.258185 0.421781 0.038 Uiso 1 1 calc R U . . .
C25 C 0.88895(11) 0.25894(15) 0.46518(8) 0.0278(3) Uani 1 1 d . . . . .
H25 H 0.898791 0.361538 0.484414 0.033 Uiso 1 1 calc R U . . .
N1 N 0.44264(11) 0.61272(13) 0.74414(7) 0.0270(3) Uani 0.488(14) 1 d . . P A 1
C1 C 0.55461(11) 0.61389(13) 0.77037(7) 0.0274(3) Uani 0.488(14) 1 d . . P A 1
H1 H 0.593569 0.665781 0.818898 0.033 Uiso 0.488(14) 1 calc R U P B 1
N1B N 0.55461(11) 0.61389(13) 0.77037(7) 0.0274(3) Uani 0.512(14) 1 d . . P A 2
C1B C 0.44264(11) 0.61272(13) 0.74414(7) 0.0270(3) Uani 0.512(14) 1 d . . P A 2
H1B H 0.403116 0.663916 0.774334 0.032 Uiso 0.512(14) 1 calc R U P B 2

loop_
_atom_site_aniso_label
_atom_site_aniso_U_11
_atom_site_aniso_U_22
_atom_site_aniso_U_33
_atom_site_aniso_U_23
_atom_site_aniso_U_13
_atom_site_aniso_U_12
O1 0.0279(5) 0.0305(5) 0.0285(5) -0.0048(4) 0.0129(4) 0.0008(4)
O2 0.0280(5) 0.0297(5) 0.0231(4) -0.0037(4) 0.0047(3) -0.0006(4)
N2 0.0242(5) 0.0264(5) 0.0227(5) -0.0046(4) 0.0088(4) -0.0006(4)
N3 0.0245(5) 0.0258(5) 0.0212(5) -0.0017(4) 0.0066(4) 0.0014(4)
C2 0.0385(7) 0.0225(6) 0.0229(6) 0.0011(5) 0.0150(5) 0.0018(5)
C3 0.0345(7) 0.0180(5) 0.0196(6) 0.0026(4) 0.0125(5) 0.0011(5)
C4 0.0286(6) 0.0198(6) 0.0216(6) 0.0018(4) 0.0112(5) 0.0009(5)
C5 0.0269(6) 0.0178(5) 0.0184(6) 0.0009(4) 0.0089(5) 0.0001(4)
C6 0.0253(6) 0.0184(5) 0.0208(6) 0.0016(4) 0.0087(5) -0.0006(4)
C7 0.0281(6) 0.0202(5) 0.0182(5) -0.0015(4) 0.0079(5) -0.0009(5)
C8 0.0277(6) 0.0211(5) 0.0199(6) 0.0004(4) 0.0100(5) 0.0031(5)
C9 0.0253(6) 0.0184(5) 0.0193(6) 0.0032(4) 0.0077(5) 0.0016(4)
C10 0.0260(6) 0.0176(5) 0.0184(6) 0.0019(4) 0.0076(5) 0.0011(5)
C11 0.0286(6) 0.0196(6) 0.0192(6) 0.0028(4) 0.0071(5) 0.0009(5)
C12 0.0346(7) 0.0181(5) 0.0178(5) 0.0022(4) 0.0095(5) 0.0003(5)
C13 0.0396(7) 0.0229(6) 0.0188(6) 0.0003(5) 0.0091(5) -0.0017(5)
C14 0.0221(5) 0.0259(6) 0.0218(6) -0.0014(5) 0.0097(5) -0.0037(5)
C15 0.0251(6) 0.0240(6) 0.0304(6) 0.0002(5) 0.0111(5) -0.0011(5)
C16 0.0259(6) 0.0328(7) 0.0284(7) 0.0044(5) 0.0060(5) -0.0015(5)
C17 0.0302(7) 0.0342(7) 0.0245(6) -0.0028(5) 0.0068(5) -0.0079(5)
C18 0.0325(7) 0.0252(6) 0.0308(7) -0.0044(5) 0.0109(5) -0.0053(5)
C19 0.0272(6) 0.0246(6) 0.0270(6) 0.0018(5) 0.0078(5) -0.0015(5)
C20 0.0227(6) 0.0264(6) 0.0185(5) 0.0034(5) 0.0058(4) 0.0046(5)
C21 0.0262(6) 0.0264(6) 0.0265(6) 0.0030(5) 0.0085(5) 0.0036(5)
C22 0.0298(6) 0.0302(7) 0.0270(6) -0.0006(5) 0.0077(5) 0.0068(5)
C23 0.0297(7) 0.0379(7) 0.0268(6) 0.0051(5) 0.0125(5) 0.0096(6)
C24 0.0272(6) 0.0341(7) 0.0351(7) 0.0102(6) 0.0133(6) 0.0040(5)
C25 0.0269(6) 0.0259(6) 0.0291(6) 0.0040(5) 0.0070(5) 0.0037(5)
N1 0.0399(7) 0.0224(6) 0.0227(6) -0.0003(4) 0.0157(5) 0.0009(5)
C1 0.0405(7) 0.0233(6) 0.0188(5) -0.0008(4) 0.0101(5) -0.0013(5)
N1B 0.0405(7) 0.0233(6) 0.0188(5) -0.0008(4) 0.0101(5) -0.0013(5)
C1B 0.0399(7) 0.0224(6) 0.0227(6) -0.0003(4) 0.0157(5) 0.0009(5)

loop_
_atom_type_symbol
_atom_type_description
_atom_type_scat_dispersion_real
_atom_type_scat_dispersion_imag
_atom_type_scat_source
C C 0.0181 0.0091 'International Tables Vol C Tables 4.2.6.8 and 6.1.1.4'
H H 0.0000 0.0000 'International Tables Vol C Tables 4.2.6.8 and 6.1.1.4'
N N 0.0311 0.0180 'International Tables Vol C Tables 4.2.6.8 and 6.1.1.4'
O O 0.0492 0.0322 'International Tables Vol C Tables 4.2.6.8 and 6.1.1.4'

loop_
_geom_angle_atom_site_label_1
_geom_angle_atom_site_label_2
_geom_angle_atom_site_label_3
_geom_angle
_geom_angle_site_symmetry_1
_geom_angle_site_symmetry_3
_geom_angle_publ_flag
C6 N2 H2 112.1(12) . . ?
C6 N2 C14 126.58(10) . . ?
C14 N2 H2 120.7(12) . . ?
C9 N3 H3 113.6(11) . . ?
C9 N3 C20 127.13(11) . . ?
C20 N3 H3 118.8(11) . . ?
C3 C2 H2A 119.6 . . ?
C3 C2 H2B 119.6 . . ?
N1 C2 H2A 119.6 . . ?
N1 C2 C3 120.75(13) . . ?
C1B C2 H2B 119.6 . . ?
C1B C2 C3 120.75(13) . . ?
C2 C3 C4 120.12(12) . . ?
C12 C3 C2 118.36(12) . . ?
C12 C3 C4 121.52(11) . . ?
O1 C4 C3 118.68(10) . . ?
O1 C4 C5 123.49(11) . . ?
C5 C4 C3 117.83(11) . . ?
C6 C5 C4 119.44(11) . . ?
C6 C5 C10 119.85(10) . . ?
C10 C5 C4 120.63(10) . . ?
N2 C6 C5 121.35(11) . . ?
N2 C6 C7 120.20(11) . . ?
C5 C6 C7 118.36(11) . . ?
C6 C7 H7 119.0 . . ?
C8 C7 C6 121.91(11) . . ?
C8 C7 H7 119.0 . . ?
C7 C8 H8 119.1 . . ?
C7 C8 C9 121.81(11) . . ?
C9 C8 H8 119.1 . . ?
N3 C9 C8 120.42(11) . . ?
N3 C9 C10 121.16(11) . . ?
C10 C9 C8 118.33(11) . . ?
C5 C10 C11 120.70(10) . . ?
C9 C10 C5 119.74(11) . . ?
C9 C10 C11 119.50(11) . . ?
O2 C11 C10 123.63(11) . . ?
O2 C11 C12 118.56(11) . . ?
C10 C11 C12 117.81(11) . . ?
C3 C12 C11 121.38(11) . . ?
C3 C12 C13 118.65(11) . . ?
C13 C12 C11 119.96(12) . . ?
C12 C13 H13 119.5 . . ?
C12 C13 H13A 119.5 . . ?
C1 C13 C12 120.92(13) . . ?
C1 C13 H13 119.5 . . ?
N1B C13 C12 120.92(13) . . ?
N1B C13 H13A 119.5 . . ?
C15 C14 N2 118.44(11) . . ?
C15 C14 C19 119.76(12) . . ?
C19 C14 N2 121.73(11) . . ?
C14 C15 H15 120.0 . . ?
C16 C15 C14 120.10(12) . . ?
C16 C15 H15 120.0 . . ?
C15 C16 H16 119.9 . . ?
C15 C16 C17 120.24(12) . . ?
C17 C16 H16 119.9 . . ?
C16 C17 H17 120.1 . . ?
C18 C17 C16 119.83(12) . . ?
C18 C17 H17 120.1 . . ?
C17 C18 H18 119.8 . . ?
C17 C18 C19 120.37(12) . . ?
C19 C18 H18 119.8 . . ?
C14 C19 H19 120.2 . . ?
C18 C19 C14 119.63(12) . . ?
C18 C19 H19 120.2 . . ?
C21 C20 N3 122.04(11) . . ?
C25 C20 N3 118.18(11) . . ?
C25 C20 C21 119.71(11) . . ?
C20 C21 H21 120.1 . . ?
C22 C21 C20 119.76(12) . . ?
C22 C21 H21 120.1 . . ?
C21 C22 H22 119.8 . . ?
C23 C22 C21 120.47(13) . . ?
C23 C22 H22 119.8 . . ?
C22 C23 H23 120.3 . . ?
C24 C23 C22 119.45(12) . . ?
C24 C23 H23 120.3 . . ?
C23 C24 H24 119.6 . . ?
C23 C24 C25 120.70(12) . . ?
C25 C24 H24 119.6 . . ?
C20 C25 H25 120.1 . . ?
C24 C25 C20 119.79(12) . . ?
C24 C25 H25 120.1 . . ?
C1 N1 C2 120.83(11) . . ?
C13 C1 H1 119.8 . . ?
N1 C1 C13 120.50(11) . . ?
N1 C1 H1 119.8 . . ?
C1B N1B C13 120.50(11) . . ?
C2 C1B H1B 119.6 . . ?
N1B C1B C2 120.83(11) . . ?
N1B C1B H1B 119.6 . . ?

loop_
_geom_bond_atom_site_label_1
_geom_bond_atom_site_label_2
_geom_bond_distance
_geom_bond_site_symmetry_2
_geom_bond_publ_flag
O1 C4 1.2465(15) . ?
O2 C11 1.2470(15) . ?
N2 H2 0.883(19) . ?
N2 C6 1.3612(16) . ?
N2 C14 1.4128(16) . ?
N3 H3 0.890(18) . ?
N3 C9 1.3628(16) . ?
N3 C20 1.4149(15) . ?
C2 H2A 0.9500 . ?
C2 H2B 0.9500 . ?
C2 C3 1.4040(17) . ?
C2 N1 1.3584(18) . ?
C2 C1B 1.3584(18) . ?
C3 C4 1.4797(17) . ?
C3 C12 1.3898(18) . ?
C4 C5 1.4590(16) . ?
C5 C6 1.4161(17) . ?
C5 C10 1.4494(16) . ?
C6 C7 1.4257(16) . ?
C7 H7 0.9500 . ?
C7 C8 1.3526(17) . ?
C8 H8 0.9500 . ?
C8 C9 1.4269(17) . ?
C9 C10 1.4187(16) . ?
C10 C11 1.4559(17) . ?
C11 C12 1.4844(17) . ?
C12 C13 1.3991(18) . ?
C13 H13 0.9500 . ?
C13 H13A 0.9500 . ?
C13 C1 1.3591(17) . ?
C13 N1B 1.3591(17) . ?
C14 C15 1.3900(18) . ?
C14 C19 1.3979(17) . ?
C15 H15 0.9500 . ?
C15 C16 1.3837(19) . ?
C16 H16 0.9500 . ?
C16 C17 1.387(2) . ?
C17 H17 0.9500 . ?
C17 C18 1.386(2) . ?
C18 H18 0.9500 . ?
C18 C19 1.3874(19) . ?
C19 H19 0.9500 . ?
C20 C21 1.3934(18) . ?
C20 C25 1.3901(18) . ?
C21 H21 0.9500 . ?
C21 C22 1.3909(18) . ?
C22 H22 0.9500 . ?
C22 C23 1.386(2) . ?
C23 H23 0.9500 . ?
C23 C24 1.383(2) . ?
C24 H24 0.9500 . ?
C24 C25 1.3884(19) . ?
C25 H25 0.9500 . ?
N1 C1 1.3417(17) . ?
C1 H1 0.9500 . ?
N1B C1B 1.3417(17) . ?
C1B H1B 0.9500 . ?

loop_
_geom_hbond_atom_site_label_D
_geom_hbond_atom_site_label_H
_geom_hbond_atom_site_label_A
_geom_hbond_distance_DH
_geom_hbond_distance_HA
_geom_hbond_distance_DA
_geom_hbond_angle_DHA
_geom_hbond_site_symmetry_A
_geom_hbond_publ_flag
N2 H2 O1 0.883(19) 1.827(19) 2.5801(13) 141.8(17) . yes
N3 H3 O2 0.890(18) 1.838(18) 2.5804(14) 139.5(15) . yes

loop_
_geom_torsion_atom_site_label_1
_geom_torsion_atom_site_label_2
_geom_torsion_atom_site_label_3
_geom_torsion_atom_site_label_4
_geom_torsion
_geom_torsion_site_symmetry_1
_geom_torsion_site_symmetry_2
_geom_torsion_site_symmetry_3
_geom_torsion_site_symmetry_4
_geom_torsion_publ_flag
O1 C4 C5 C6 -0.11(17) . . . . ?
O1 C4 C5 C10 176.81(11) . . . . ?
O2 C11 C12 C3 176.65(11) . . . . ?
O2 C11 C12 C13 -2.70(17) . . . . ?
N2 C6 C7 C8 176.80(11) . . . . ?
N2 C14 C15 C16 -177.43(11) . . . . ?
N2 C14 C19 C18 179.04(11) . . . . ?
N3 C9 C10 C5 177.08(10) . . . . ?
N3 C9 C10 C11 -0.24(17) . . . . ?
N3 C20 C21 C22 179.55(11) . . . . ?
N3 C20 C25 C24 178.68(11) . . . . ?
C2 C3 C4 O1 2.28(17) . . . . ?
C2 C3 C4 C5 -177.86(10) . . . . ?
C2 C3 C12 C11 -179.14(10) . . . . ?
C2 C3 C12 C13 0.23(17) . . . . ?
C2 N1 C1 C13 0.02(18) . . . . ?
C3 C2 N1 C1 0.12(18) . . . . ?
C3 C2 C1B N1B 0.12(18) . . . . ?
C3 C4 C5 C6 -179.96(10) . . . . ?
C3 C4 C5 C10 -3.05(16) . . . . ?
C3 C12 C13 C1 -0.09(18) . . . . ?
C3 C12 C13 N1B -0.09(18) . . . . ?
C4 C3 C12 C11 0.39(17) . . . . ?
C4 C3 C12 C13 179.75(11) . . . . ?
C4 C5 C6 N2 -0.07(17) . . . . ?
C4 C5 C6 C7 176.47(10) . . . . ?
C4 C5 C10 C9 -176.80(10) . . . . ?
C4 C5 C10 C11 0.49(16) . . . . ?
C5 C6 C7 C8 0.22(17) . . . . ?
C5 C10 C11 O2 -177.09(10) . . . . ?
C5 C10 C11 C12 2.50(16) . . . . ?
C6 N2 C14 C15 -127.85(13) . . . . ?
C6 N2 C14 C19 55.12(17) . . . . ?
C6 C5 C10 C9 0.10(16) . . . . ?
C6 C5 C10 C11 177.40(10) . . . . ?
C6 C7 C8 C9 0.42(18) . . . . ?
C7 C8 C9 N3 -177.38(11) . . . . ?
C7 C8 C9 C10 -0.78(17) . . . . ?
C8 C9 C10 C5 0.51(16) . . . . ?
C8 C9 C10 C11 -176.82(10) . . . . ?
C9 N3 C20 C21 -48.62(17) . . . . ?
C9 N3 C20 C25 134.27(13) . . . . ?
C9 C10 C11 O2 0.21(18) . . . . ?
C9 C10 C11 C12 179.80(10) . . . . ?
C10 C5 C6 N2 -177.01(10) . . . . ?
C10 C5 C6 C7 -0.47(16) . . . . ?
C10 C11 C12 C3 -2.96(16) . . . . ?
C10 C11 C12 C13 177.68(11) . . . . ?
C11 C12 C13 C1 179.28(11) . . . . ?
C11 C12 C13 N1B 179.28(11) . . . . ?
C12 C3 C4 O1 -177.23(11) . . . . ?
C12 C3 C4 C5 2.63(16) . . . . ?
C12 C13 C1 N1 -0.04(18) . . . . ?
C12 C13 N1B C1B -0.04(18) . . . . ?
C13 N1B C1B C2 0.02(18) . . . . ?
C14 N2 C6 C5 176.66(11) . . . . ?
C14 N2 C6 C7 0.19(18) . . . . ?
C14 C15 C16 C17 -1.86(19) . . . . ?
C15 C14 C19 C18 2.05(18) . . . . ?
C15 C16 C17 C18 2.34(19) . . . . ?
C16 C17 C18 C19 -0.6(2) . . . . ?
C17 C18 C19 C14 -1.58(19) . . . . ?
C19 C14 C15 C16 -0.34(18) . . . . ?
C20 N3 C9 C8 -1.71(18) . . . . ?
C20 N3 C9 C10 -178.22(11) . . . . ?
C20 C21 C22 C23 2.19(19) . . . . ?
C21 C20 C25 C24 1.51(19) . . . . ?
C21 C22 C23 C24 0.9(2) . . . . ?
C22 C23 C24 C25 -2.8(2) . . . . ?
C23 C24 C25 C20 1.6(2) . . . . ?
C25 C20 C21 C22 -3.39(18) . . . . ?
N1 C2 C3 C4 -179.78(11) . . . . ?
N1 C2 C3 C12 -0.25(18) . . . . ?
C1B C2 C3 C4 -179.78(11) . . . . ?
C1B C2 C3 C12 -0.25(18) . . . . ?
